data_7204978
loop_
_publ_author_name
'Linder, Michael R.'
'Frey, Wolfgang U.'
'Podlech, Joachim'

_publ_contact_author ' Joachim Podlech'
_publ_section_title
;
 Diazoketones as precursors in \^I&#x00B2;-lactam synthesis. New
 insights into the mechanism of the photochemically induced Staudinger
 reaction
;
_journal_issue 20
_journal_name_full 'Journal of the Chemical Society, Perkin Transactions 1'
_journal_page_first 2566
_journal_paper_doi 10.1039/b105748k
_journal_year 2001
_chemical_formula_sum 'C24 H24 N2 O3 S'
_chemical_formula_weight 420.51
_chemical_melting_point 413.5(5)
_chemical_name_systematic
; 
(3R,4S,1'S)-1-Benzyl-3-[1-(benzyloxycarbonylamino)ethyl]-4-
(3-thienyl)-azetidin-2-one
;
_space_group_IT_number 19
_symmetry_cell_setting orthorhombic
_symmetry_space_group_name_Hall 'P 2ac 2ab'
_symmetry_space_group_name_H-M 'P 21 21 21'
_atom_sites_solution_hydrogens geom
_atom_sites_solution_primary direct
_atom_sites_solution_secondary difmap
_audit_creation_method SHELXL
_cell_angle_alpha 90.00
_cell_angle_beta 90.00
_cell_angle_gamma 90.00
_cell_formula_units_Z 4
_cell_length_a 6.0550(10)
_cell_length_b 17.352(3)
_cell_length_c 20.987(3)
_cell_measurement_reflns_used 26
_cell_measurement_temperature 293(2)
_cell_measurement_theta_max 14
_cell_measurement_theta_min 10
_cell_volume 2205.0(6)
_computing_cell_refinement 'Siemens P3/V Data Collection System'
_computing_data_collection 'Siemens P3/V Data Collection System'
_computing_data_reduction 'SHELXTL plus - XDISK'
_computing_molecular_graphics 'SHELXTL - XP'
_computing_structure_refinement 'SHELXL-93 (Sheldrick, 1993)'
_computing_structure_solution 'SHELXS-86 (Sheldrick, 1990)'
_diffrn_ambient_temperature 293(2)
_diffrn_measurement_device 'Nicolet P3'
_diffrn_measurement_method 'Wyckoff - Scan'
_diffrn_radiation_monochromator graphite
_diffrn_radiation_source 'fine-focus sealed tube'
_diffrn_radiation_type MoK\a
_diffrn_radiation_wavelength 0.71073
_diffrn_reflns_av_R_equivalents 0.0000
_diffrn_reflns_av_sigmaI/netI 0.0441
_diffrn_reflns_limit_h_max 7
_diffrn_reflns_limit_h_min 0
_diffrn_reflns_limit_k_max 22
_diffrn_reflns_limit_k_min 0
_diffrn_reflns_limit_l_max 27
_diffrn_reflns_limit_l_min 0
_diffrn_reflns_number 2914
_diffrn_reflns_theta_max 27.50
_diffrn_reflns_theta_min 1.52
_diffrn_standards_interval_count 50
_diffrn_standards_number 3
_exptl_absorpt_coefficient_mu 0.174
_exptl_absorpt_correction_type none
_exptl_crystal_colour colourless
_exptl_crystal_density_diffrn 1.267
_exptl_crystal_description block
_exptl_crystal_F_000 888
_exptl_crystal_size_max 0.80
_exptl_crystal_size_mid 0.30
_exptl_crystal_size_min 0.25
_refine_diff_density_max 0.157
_refine_diff_density_min -0.150
_refine_diff_density_rms 0.037
_refine_ls_abs_structure_details 'Flack H D (1983), Acta Cryst. A39, 876-881'
_refine_ls_abs_structure_Flack 0.00(23)
_refine_ls_extinction_coef 0.0131(12)
_refine_ls_extinction_expression Fc^*^=kFc[1+0.001xFc^2^\l^3^/sin(2\q)]^-1/4^
_refine_ls_extinction_method SHELXL
_refine_ls_goodness_of_fit_all 1.097
_refine_ls_goodness_of_fit_obs 1.190
_refine_ls_matrix_type full
_refine_ls_number_parameters 309
_refine_ls_number_reflns 2591
_refine_ls_number_restraints 148
_refine_ls_restrained_S_all 1.184
_refine_ls_restrained_S_obs 1.165
_refine_ls_R_factor_all 0.0978
_refine_ls_R_factor_obs 0.0520
_refine_ls_shift/esd_max -0.001
_refine_ls_shift/esd_mean 0.000
_refine_ls_structure_factor_coef Fsqd
_refine_ls_weighting_details 'w=1/[\s^2^(Fo^2^)+(0.0378P)^2^+0.4336P] where P=(Fo^2^+2Fc^2^)/3'
_refine_ls_weighting_scheme calc
_refine_ls_wR_factor_all 0.1282
_refine_ls_wR_factor_obs 0.1001
_reflns_number_observed 1912
_reflns_number_total 2914
_reflns_observed_criterion >2sigma(I)
_cod_data_source_file b105748k.txt
_cod_data_source_block s561rm
_cod_depositor_comments
;
The following automatic conversions were performed:

'_chemical_melting_point' value '413 - 414 K' was changed to
'413.5(5)' - the average value was taken and precision was estimated.

Automatic conversion script
Id: cif_fix_values 1569 2011-02-09 13:29:24Z adriana 

The following automatic conversions were performed:

'_refine_ls_weighting_scheme' value 'calc
w=1/[\s^2^(Fo^2^)+(0.0378P)^2^+0.4336P] where P=(Fo^2^+2Fc^2^)/3' was
changed to 'calc'. New tag '_refine_ls_weighting_details' was
created. The value of the new tag was set to
'w=1/[\s^2^(Fo^2^)+(0.0378P)^2^+0.4336P] where P=(Fo^2^+2Fc^2^)/3'.

Automatic conversion script
Id: cif_fix_values 3143 2015-03-26 13:38:13Z robertas 
;
_cod_original_sg_symbol_H-M P2(1)2(1)2(1)
_cod_database_code 7204978

loop_
_symmetry_equiv_pos_as_xyz
'x, y, z'
'-x+1/2, -y, z+1/2'
'-x, y+1/2, -z+1/2'
'x+1/2, -y+1/2, -z'

loop_
_atom_site_aniso_label
_atom_site_aniso_U_11
_atom_site_aniso_U_22
_atom_site_aniso_U_33
_atom_site_aniso_U_23
_atom_site_aniso_U_13
_atom_site_aniso_U_12
O1 0.0363(14) 0.075(2) 0.082(2) -0.0219(15) -0.0044(15) 0.0078(14)
N1 0.043(2) 0.0434(15) 0.056(2) -0.0094(13) 0.004(2) 0.0014(14)
C1 0.034(2) 0.054(2) 0.054(2) -0.012(2) 0.005(2) -0.001(2)
O2 0.063(2) 0.069(2) 0.080(2) -0.026(2) 0.008(2) 0.012(2)
N2 0.039(2) 0.046(2) 0.052(2) -0.0087(13) -0.0006(14) 0.0027(14)
C2 0.035(2) 0.045(2) 0.047(2) -0.0077(15) 0.001(2) 0.006(2)
O3 0.0509(15) 0.0621(15) 0.0509(14) -0.0124(12) -0.0068(13) 0.0000(13)
C3 0.034(2) 0.042(2) 0.047(2) -0.0026(14) 0.006(2) 0.0010(14)
C4 0.041(2) 0.045(2) 0.059(2) -0.002(2) -0.011(2) 0.007(2)
C5 0.070(3) 0.080(3) 0.056(2) 0.017(2) -0.015(2) -0.017(3)
C6 0.047(2) 0.038(2) 0.051(2) 0.0009(15) -0.002(2) -0.002(2)
C7 0.071(3) 0.058(2) 0.058(2) -0.012(2) -0.015(2) -0.011(2)
C8 0.058(2) 0.055(2) 0.047(2) -0.012(2) 0.002(2) -0.002(2)
C9 0.067(3) 0.084(3) 0.063(3) 0.006(2) -0.006(2) -0.012(3)
C10 0.068(3) 0.116(4) 0.067(3) 0.008(3) -0.007(3) -0.002(3)
C11 0.089(4) 0.093(3) 0.061(3) 0.015(2) 0.006(3) 0.008(3)
C12 0.100(4) 0.087(3) 0.065(3) 0.010(2) 0.002(3) -0.024(3)
C13 0.067(3) 0.093(3) 0.057(2) -0.001(2) -0.006(2) -0.022(3)
C14 0.067(3) 0.046(2) 0.077(3) -0.015(2) 0.016(2) -0.015(2)
C15 0.055(2) 0.0310(15) 0.058(2) -0.011(2) 0.006(2) -0.004(2)
C16 0.075(3) 0.058(2) 0.074(3) -0.008(2) -0.005(3) 0.004(2)
C17 0.067(3) 0.068(3) 0.123(4) -0.027(3) -0.005(3) 0.017(3)
C18 0.092(4) 0.078(3) 0.113(4) -0.046(3) 0.031(4) -0.004(3)
C19 0.117(5) 0.095(3) 0.062(3) -0.016(3) 0.025(3) -0.006(4)
C20 0.082(3) 0.063(2) 0.068(3) -0.001(2) -0.001(3) 0.007(3)
C21 0.052(2) 0.041(2) 0.051(2) -0.001(2) 0.010(2) 0.001(2)
S1 0.104(2) 0.0785(15) 0.0538(13) 0.0155(10) 0.0028(14) -0.0024(14)
C24 0.090(8) 0.092(9) 0.088(10) 0.021(6) -0.009(6) 0.024(6)
C22 0.089(8) 0.091(8) 0.096(8) 0.012(6) -0.001(7) 0.017(7)
C23 0.056(6) 0.068(6) 0.069(6) 0.006(4) 0.002(4) 0.015(6)
C24' 0.126(13) 0.114(12) 0.088(13) 0.011(8) 0.002(8) -0.005(8)
S1' 0.117(4) 0.080(3) 0.064(3) 0.024(2) -0.010(3) 0.018(3)
C23' 0.050(7) 0.042(6) 0.031(6) 0.003(5) 0.023(6) 0.006(5)
C22' 0.062(8) 0.074(9) 0.051(8) -0.002(6) -0.005(6) 0.002(7)

loop_
_atom_site_label
_atom_site_type_symbol
_atom_site_fract_x
_atom_site_fract_y
_atom_site_fract_z
_atom_site_U_iso_or_equiv
_atom_site_thermal_displace_type
_atom_site_occupancy
_atom_site_calc_flag
_atom_site_refinement_flags
_atom_site_disorder_group
O1 O -0.3807(4) 0.9812(2) -0.17916(13) 0.0645(8) Uani 1 d . .
N1 N -0.0980(5) 0.89786(15) -0.14948(13) 0.0473(7) Uani 1 d . .
C1 C -0.2046(6) 0.9652(2) -0.1545(2) 0.0474(8) Uani 1 d . .
O2 O 0.2177(5) 1.1623(2) -0.04367(14) 0.0705(8) Uani 1 d . .
N2 N 0.3102(5) 1.08839(15) -0.12864(13) 0.0456(7) Uani 1 d . .
H2 H 0.4212(5) 1.07055(15) -0.14952(13) 0.055 Uiso 1 calc R .
C2 C -0.0207(5) 1.0088(2) -0.1200(2) 0.0422(8) Uani 1 d . .
H2A H -0.0673(5) 1.0240(2) -0.0770(2) 0.051 Uiso 1 calc R .
O3 O 0.5660(4) 1.11880(14) -0.05905(12) 0.0546(7) Uani 1 d . .
C3 C 0.1011(6) 0.9297(2) -0.1188(2) 0.0409(7) Uani 1 d . .
H3 H 0.2272(6) 0.9294(2) -0.1481(2) 0.049 Uiso 1 calc R .
C4 C 0.0916(6) 1.0758(2) -0.1545(2) 0.0484(9) Uani 1 d . .
H4 H 0.0037(6) 1.1224(2) -0.1475(2) 0.058 Uiso 1 calc R .
C5 C 0.1115(7) 1.0627(2) -0.2259(2) 0.0688(12) Uani 1 d . .
H5A H 0.1828(7) 1.1063(2) -0.2452(2) 0.103 Uiso 1 calc R .
H5B H -0.0331(7) 1.0565(2) -0.2440(2) 0.103 Uiso 1 calc R .
H5C H 0.1973(7) 1.0172(2) -0.2337(2) 0.103 Uiso 1 calc R .
C6 C 0.3502(6) 1.1260(2) -0.0744(2) 0.0454(8) Uani 1 d . .
C7 C 0.6463(8) 1.1577(2) -0.0033(2) 0.0621(11) Uani 1 d . .
H7A H 0.5345(8) 1.1932(2) 0.0120(2) 0.074 Uiso 1 calc R .
H7B H 0.7766(8) 1.1874(2) -0.0143(2) 0.074 Uiso 1 calc R .
C8 C 0.7027(7) 1.1018(2) 0.0485(2) 0.0532(9) Uani 1 d . .
C9 C 0.8981(8) 1.1096(3) 0.0810(2) 0.0714(12) Uani 1 d . .
H9 H 0.9962(8) 1.1483(3) 0.0693(2) 0.086 Uiso 1 calc R .
C10 C 0.9522(8) 1.0607(3) 0.1310(2) 0.0839(14) Uani 1 d . .
H10 H 1.0850(8) 1.0668(3) 0.1526(2) 0.101 Uiso 1 calc R .
C11 C 0.8100(9) 1.0038(3) 0.1482(2) 0.0813(14) Uani 1 d . .
H11 H 0.8447(9) 0.9712(3) 0.1819(2) 0.098 Uiso 1 calc R .
C12 C 0.6173(10) 0.9946(3) 0.1161(2) 0.0841(15) Uani 1 d . .
H12 H 0.5210(10) 0.9553(3) 0.1277(2) 0.101 Uiso 1 calc R .
C13 C 0.5629(7) 1.0433(3) 0.0663(2) 0.0720(12) Uani 1 d . .
H13 H 0.4303(7) 1.0364(3) 0.0447(2) 0.086 Uiso 1 calc R .
C14 C -0.1534(7) 0.8209(2) -0.1717(2) 0.0632(11) Uani 1 d . .
H14A H -0.2966(7) 0.8221(2) -0.1924(2) 0.076 Uiso 1 calc R .
H14B H -0.1640(7) 0.7865(2) -0.1354(2) 0.076 Uiso 1 calc R .
C15 C 0.0152(6) 0.7900(2) -0.2175(2) 0.0480(9) Uani 1 d . .
C16 C 0.1830(8) 0.7436(2) -0.1974(2) 0.0693(12) Uani 1 d . .
H16 H 0.1904(8) 0.7295(2) -0.1547(2) 0.083 Uiso 1 calc R .
C17 C 0.3417(9) 0.7172(3) -0.2389(3) 0.0858(15) Uani 1 d . .
H17 H 0.4563(9) 0.6863(3) -0.2241(3) 0.103 Uiso 1 calc R .
C18 C 0.3303(11) 0.7364(3) -0.3019(3) 0.094(2) Uani 1 d . .
H18 H 0.4370(11) 0.7186(3) -0.3302(3) 0.113 Uiso 1 calc R .
C19 C 0.1634(11) 0.7814(3) -0.3231(2) 0.091(2) Uani 1 d . .
H19 H 0.1560(11) 0.7946(3) -0.3660(2) 0.110 Uiso 1 calc R .
C20 C 0.0032(9) 0.8079(2) -0.2814(2) 0.0708(12) Uani 1 d . .
H20 H -0.1127(9) 0.8380(2) -0.2965(2) 0.085 Uiso 1 calc R .
C21 C 0.1613(6) 0.8948(2) -0.0558(2) 0.0480(8) Uani 1 d D .
S1 S 0.1549(5) 0.8522(2) 0.0607(2) 0.0787(9) Uani 0.617(6) d PDU 1
C24 C 0.3723(23) 0.8285(12) 0.0148(6) 0.090(6) Uani 0.617(6) d PDU 1
H24 H 0.4880(23) 0.7979(12) 0.0293(6) 0.108 Uiso 0.617(6) calc PR 1
C22 C 0.0412(17) 0.8951(11) -0.0032(3) 0.092(6) Uani 0.617(6) d PDU 1
H22 H -0.0980(17) 0.9176(11) -0.0016(3) 0.111 Uiso 0.617(6) calc PR 1
C23 C 0.3648(16) 0.8570(9) -0.0435(5) 0.064(4) Uani 0.617(6) d PDU 1
H23 H 0.4790(16) 0.8528(9) -0.0730(5) 0.077 Uiso 0.617(6) calc PR 1
C24' C 0.1240(22) 0.8576(14) 0.0441(8) 0.109(10) Uani 0.383(6) d PDU 2
H24' H 0.0529(22) 0.8476(14) 0.0825(8) 0.131 Uiso 0.383(6) calc PR 2
S1' S 0.3737(14) 0.8198(6) 0.0282(4) 0.087(2) Uani 0.383(6) d PDU 2
C23' C 0.0318(21) 0.9019(11) 0.0004(4) 0.041(4) Uani 0.383(6) d PDU 2
H23' H -0.0939(21) 0.9321(11) 0.0054(4) 0.049 Uiso 0.383(6) calc PR 2
C22' C 0.3288(34) 0.8470(15) -0.0477(5) 0.063(6) Uani 0.383(6) d PDU 2
H22' H 0.4154(34) 0.8297(15) -0.0813(5) 0.075 Uiso 0.383(6) calc PR 2

loop_
_atom_type_symbol
_atom_type_description
_atom_type_scat_dispersion_real
_atom_type_scat_dispersion_imag
_atom_type_scat_source
C C 0.0033 0.0016 'International Tables Vol C Tables 4.2.6.8 and 6.1.1.4'
H H 0.0000 0.0000 'International Tables Vol C Tables 4.2.6.8 and 6.1.1.4'
N N 0.0061 0.0033 'International Tables Vol C Tables 4.2.6.8 and 6.1.1.4'
O O 0.0106 0.0060 'International Tables Vol C Tables 4.2.6.8 and 6.1.1.4'
S S 0.1246 0.1234 'International Tables Vol C Tables 4.2.6.8 and 6.1.1.4'

loop_
_geom_angle_atom_site_label_1
_geom_angle_atom_site_label_2
_geom_angle_atom_site_label_3
_geom_angle
_geom_angle_site_symmetry_1
_geom_angle_site_symmetry_3
_geom_angle_publ_flag
C1 N1 C14 131.7(3) . . ?
C1 N1 C3 95.8(2) . . ?
C14 N1 C3 132.3(3) . . ?
O1 C1 N1 130.9(3) . . ?
O1 C1 C2 136.6(3) . . ?
N1 C1 C2 92.5(3) . . ?
C6 N2 C4 124.0(3) . . ?
C6 N2 H2 118.0(2) . . ?
C4 N2 H2 118.0(2) . . ?
C1 C2 C4 118.4(3) . . ?
C1 C2 C3 85.2(2) . . ?
C4 C2 C3 117.8(3) . . ?
C1 C2 H2A 111.1(2) . . ?
C4 C2 H2A 111.1(2) . . ?
C3 C2 H2A 111.1(2) . . ?
C6 O3 C7 118.6(3) . . ?
N1 C3 C21 115.7(3) . . ?
N1 C3 C2 86.3(2) . . ?
C21 C3 C2 118.9(3) . . ?
N1 C3 H3 111.3(2) . . ?
C21 C3 H3 111.3(2) . . ?
C2 C3 H3 111.3(2) . . ?
N2 C4 C5 108.7(3) . . ?
N2 C4 C2 110.1(3) . . ?
C5 C4 C2 112.9(3) . . ?
N2 C4 H4 108.4(2) . . ?
C5 C4 H4 108.4(2) . . ?
C2 C4 H4 108.4(2) . . ?
C4 C5 H5A 109.5(2) . . ?
C4 C5 H5B 109.5(2) . . ?
H5A C5 H5B 109.5 . . ?
C4 C5 H5C 109.5(2) . . ?
H5A C5 H5C 109.5 . . ?
H5B C5 H5C 109.5 . . ?
O2 C6 N2 126.2(4) . . ?
O2 C6 O3 124.3(3) . . ?
N2 C6 O3 109.5(3) . . ?
O3 C7 C8 111.4(3) . . ?
O3 C7 H7A 109.3(2) . . ?
C8 C7 H7A 109.3(2) . . ?
O3 C7 H7B 109.3(2) . . ?
C8 C7 H7B 109.3(2) . . ?
H7A C7 H7B 108.0 . . ?
C9 C8 C13 118.0(4) . . ?
C9 C8 C7 119.6(4) . . ?
C13 C8 C7 122.4(4) . . ?
C8 C9 C10 121.2(4) . . ?
C8 C9 H9 119.4(3) . . ?
C10 C9 H9 119.4(3) . . ?
C11 C10 C9 119.7(4) . . ?
C11 C10 H10 120.2(3) . . ?
C9 C10 H10 120.2(3) . . ?
C12 C11 C10 119.9(5) . . ?
C12 C11 H11 120.0(3) . . ?
C10 C11 H11 120.0(3) . . ?
C11 C12 C13 120.5(5) . . ?
C11 C12 H12 119.7(3) . . ?
C13 C12 H12 119.7(3) . . ?
C8 C13 C12 120.7(4) . . ?
C8 C13 H13 119.7(2) . . ?
C12 C13 H13 119.7(3) . . ?
N1 C14 C15 112.1(3) . . ?
N1 C14 H14A 109.2(2) . . ?
C15 C14 H14A 109.2(2) . . ?
N1 C14 H14B 109.2(2) . . ?
C15 C14 H14B 109.2(2) . . ?
H14A C14 H14B 107.9 . . ?
C16 C15 C20 118.2(4) . . ?
C16 C15 C14 121.3(4) . . ?
C20 C15 C14 120.5(4) . . ?
C15 C16 C17 121.5(4) . . ?
C15 C16 H16 119.3(2) . . ?
C17 C16 H16 119.3(3) . . ?
C18 C17 C16 119.8(5) . . ?
C18 C17 H17 120.1(4) . . ?
C16 C17 H17 120.1(3) . . ?
C19 C18 C17 119.8(5) . . ?
C19 C18 H18 120.1(3) . . ?
C17 C18 H18 120.1(3) . . ?
C18 C19 C20 120.5(5) . . ?
C18 C19 H19 119.8(3) . . ?
C20 C19 H19 119.8(3) . . ?
C15 C20 C19 120.2(4) . . ?
C15 C20 H20 119.9(3) . . ?
C19 C20 H20 119.9(3) . . ?
C22 C21 C23 109.2(5) . . ?
C22' C21 C23' 111.8(7) . . ?
C22 C21 C3 127.0(3) . . ?
C22' C21 C3 123.6(5) . . ?
C23 C21 C3 123.8(5) . . ?
C23' C21 C3 124.3(5) . . ?
C22 S1 C24 88.4(5) . . ?
C23 C24 S1 114.3(8) . . ?
C23 C24 H24 122.8(4) . . ?
S1 C24 H24 122.8(4) . . ?
C21 C22 S1 116.0(4) . . ?
C21 C22 H22 122.0(2) . . ?
S1 C22 H22 122.0(2) . . ?
C24 C23 C21 111.7(9) . . ?
C24 C23 H23 124.1(5) . . ?
C21 C23 H23 124.1(4) . . ?
C23' C24' S1' 117.9(10) . . ?
C23' C24' H24' 121.1(5) . . ?
S1' C24' H24' 121.1(5) . . ?
C22' S1' C24' 86.2(8) . . ?
C24' C23' C21 107.0(9) . . ?
C24' C23' H23' 126.5(5) . . ?
C21 C23' H23' 126.5(5) . . ?
C21 C22' S1' 114.9(7) . . ?
C21 C22' H22' 122.5(4) . . ?
S1' C22' H22' 122.5(3) . . ?

loop_
_geom_bond_atom_site_label_1
_geom_bond_atom_site_label_2
_geom_bond_distance
_geom_bond_site_symmetry_2
_geom_bond_publ_flag
O1 C1 1.218(4) . ?
N1 C1 1.339(4) . ?
N1 C14 1.454(4) . ?
N1 C3 1.474(4) . ?
C1 C2 1.528(5) . ?
O2 C6 1.206(4) . ?
N2 C6 1.335(4) . ?
N2 C4 1.448(4) . ?
N2 H2 0.86 . ?
C2 C4 1.529(4) . ?
C2 C3 1.559(4) . ?
C2 H2A 0.98 . ?
O3 C6 1.352(4) . ?
O3 C7 1.436(4) . ?
C3 C21 1.500(5) . ?
C3 H3 0.98 . ?
C4 C5 1.520(5) . ?
C4 H4 0.98 . ?
C5 H5A 0.96 . ?
C5 H5B 0.96 . ?
C5 H5C 0.96 . ?
C7 C8 1.497(5) . ?
C7 H7A 0.97 . ?
C7 H7B 0.97 . ?
C8 C9 1.372(5) . ?
C8 C13 1.373(5) . ?
C9 C10 1.389(6) . ?
C9 H9 0.93 . ?
C10 C11 1.358(6) . ?
C10 H10 0.93 . ?
C11 C12 1.356(6) . ?
C11 H11 0.93 . ?
C12 C13 1.384(6) . ?
C12 H12 0.93 . ?
C13 H13 0.93 . ?
C14 C15 1.501(5) . ?
C14 H14A 0.97 . ?
C14 H14B 0.97 . ?
C15 C16 1.363(5) . ?
C15 C20 1.379(5) . ?
C16 C17 1.376(6) . ?
C16 H16 0.93 . ?
C17 C18 1.365(7) . ?
C17 H17 0.93 . ?
C18 C19 1.352(7) . ?
C18 H18 0.93 . ?
C19 C20 1.386(6) . ?
C19 H19 0.93 . ?
C20 H20 0.93 . ?
C21 C22 1.3210(11) . ?
C21 C22' 1.3215(15) . ?
C21 C23 1.4201(11) . ?
C21 C23' 1.4203(15) . ?
S1 C22 1.6812(11) . ?
S1 C24 1.6818(15) . ?
C24 C23 1.3217(15) . ?
C24 H24 0.93 . ?
C22 H22 0.93 . ?
C23 H23 0.93 . ?
C24' C23' 1.3216(15) . ?
C24' S1' 1.6817(15) . ?
C24' H24' 0.93 . ?
S1' C22' 1.6818(15) . ?
C23' H23' 0.93 . ?
C22' H22' 0.93 . ?

loop_
_geom_torsion_atom_site_label_1
_geom_torsion_atom_site_label_2
_geom_torsion_atom_site_label_3
_geom_torsion_atom_site_label_4
_geom_torsion
_geom_torsion_site_symmetry_1
_geom_torsion_site_symmetry_2
_geom_torsion_site_symmetry_3
_geom_torsion_site_symmetry_4
_geom_torsion_publ_flag
C14 N1 C1 O1 0.3(7) . . . . ?
C3 N1 C1 O1 175.8(4) . . . . ?
C14 N1 C1 C2 -178.6(4) . . . . ?
C3 N1 C1 C2 -3.0(3) . . . . ?
O1 C1 C2 C4 -56.8(6) . . . . ?
N1 C1 C2 C4 121.9(3) . . . . ?
O1 C1 C2 C3 -175.9(5) . . . . ?
N1 C1 C2 C3 2.9(3) . . . . ?
C1 N1 C3 C21 123.4(3) . . . . ?
C14 N1 C3 C21 -61.1(5) . . . . ?
C1 N1 C3 C2 3.0(3) . . . . ?
C14 N1 C3 C2 178.5(4) . . . . ?
C1 C2 C3 N1 -2.6(2) . . . . ?
C4 C2 C3 N1 -122.3(3) . . . . ?
C1 C2 C3 C21 -120.0(3) . . . . ?
C4 C2 C3 C21 120.4(3) . . . . ?
C6 N2 C4 C5 156.6(3) . . . . ?
C6 N2 C4 C2 -79.3(4) . . . . ?
C1 C2 C4 N2 -156.1(3) . . . . ?
C3 C2 C4 N2 -55.9(4) . . . . ?
C1 C2 C4 C5 -34.5(4) . . . . ?
C3 C2 C4 C5 65.7(4) . . . . ?
C4 N2 C6 O2 -9.6(5) . . . . ?
C4 N2 C6 O3 171.7(3) . . . . ?
C7 O3 C6 O2 -1.2(5) . . . . ?
C7 O3 C6 N2 177.6(3) . . . . ?
C6 O3 C7 C8 109.9(4) . . . . ?
O3 C7 C8 C9 134.0(4) . . . . ?
O3 C7 C8 C13 -47.6(5) . . . . ?
C13 C8 C9 C10 -1.0(6) . . . . ?
C7 C8 C9 C10 177.5(4) . . . . ?
C8 C9 C10 C11 0.3(7) . . . . ?
C9 C10 C11 C12 0.6(8) . . . . ?
C10 C11 C12 C13 -0.7(8) . . . . ?
C9 C8 C13 C12 0.9(6) . . . . ?
C7 C8 C13 C12 -177.5(4) . . . . ?
C11 C12 C13 C8 0.0(7) . . . . ?
C1 N1 C14 C15 119.3(4) . . . . ?
C3 N1 C14 C15 -54.7(5) . . . . ?
N1 C14 C15 C16 95.6(4) . . . . ?
N1 C14 C15 C20 -84.7(4) . . . . ?
C20 C15 C16 C17 2.3(6) . . . . ?
C14 C15 C16 C17 -178.0(4) . . . . ?
C15 C16 C17 C18 -1.2(7) . . . . ?
C16 C17 C18 C19 0.1(8) . . . . ?
C17 C18 C19 C20 -0.2(8) . . . . ?
C16 C15 C20 C19 -2.3(6) . . . . ?
C14 C15 C20 C19 177.9(4) . . . . ?
C18 C19 C20 C15 1.4(7) . . . . ?
N1 C3 C21 C22 -61.3(12) . . . . ?
C2 C3 C21 C22 39.3(13) . . . . ?
N1 C3 C21 C22' 106.2(18) . . . . ?
C2 C3 C21 C22' -153.2(18) . . . . ?
N1 C3 C21 C23 120.0(9) . . . . ?
C2 C3 C21 C23 -139.4(9) . . . . ?
N1 C3 C21 C23' -66.2(12) . . . . ?
C2 C3 C21 C23' 34.4(12) . . . . ?
C22 S1 C24 C23 4.9(19) . . . . ?
C22' C21 C22 S1 11.7(21) . . . . ?
C23 C21 C22 S1 -0.4(18) . . . . ?
C23' C21 C22 S1 -122.4(140) . . . . ?
C3 C21 C22 S1 -179.2(6) . . . . ?
C24 S1 C22 C21 -2.4(16) . . . . ?
S1 C24 C23 C21 -6.1(24) . . . . ?
C22 C21 C23 C24 4.1(21) . . . . ?
C22' C21 C23 C24 -84.6(48) . . . . ?
C23' C21 C23 C24 8.4(21) . . . . ?
C3 C21 C23 C24 -177.1(13) . . . . ?
C23' C24' S1' C22' -13.4(25) . . . . ?
S1' C24' C23' C21 10.0(27) . . . . ?
C22 C21 C23' C24' 47.5(119) . . . . ?
C22' C21 C23' C24' 0.4(25) . . . . ?
C23 C21 C23' C24' -12.0(22) . . . . ?
C3 C21 C23' C24' 173.6(14) . . . . ?
C22 C21 C22' S1' -14.1(26) . . . . ?
C23 C21 C22' S1' 81.2(35) . . . . ?
C23' C21 C22' S1' -10.4(27) . . . . ?
C3 C21 C22' S1' 176.3(11) . . . . ?
C24' S1' C22' C21 13.0(24) . . . . ?
